data_4325835
loop_
_publ_author_name
'Julia M. Stauber'
'Andrew L. Wadler'
'Curtis E. Moore'
'Arnold L. Rheingold'
'Joshua S. Figueroa'

_publ_section_title
;
 Coordination Properties of 2,5-Dimesitylpyridine: An Encumbering and
 Versatile Ligand for Transition-Metal Chemistry
;
_journal_name_full 'Inorganic Chemistry'
_journal_page_first 7309
_journal_page_last 7316
_journal_paper_doi 10.1021/ic201205p
_journal_volume 50
_journal_year 2011
_chemical_formula_sum 'C47 H50 Cu F3 N2 O3 S'
_chemical_formula_weight 843.49
_chemical_name_common '[Cu(2,5-Mes2py)2]OTf'
_chemical_name_systematic
; 
 ? 
;
_space_group_IT_number 15
_symmetry_cell_setting monoclinic
_symmetry_space_group_name_Hall '-C 2yc'
_symmetry_space_group_name_H-M 'C 1 2/c 1'
_atom_sites_solution_hydrogens geom
_atom_sites_solution_primary direct
_atom_sites_solution_secondary difmap
_audit_creation_method SHELXL-97
_cell_angle_alpha 90.00
_cell_angle_beta 94.148(13)
_cell_angle_gamma 90.00
_cell_formula_units_Z 8
_cell_length_a 39.15(2)
_cell_length_b 11.714(6)
_cell_length_c 18.342(10)
_cell_measurement_reflns_used 9990
_cell_measurement_temperature 100(2)
_cell_measurement_theta_max 25.33
_cell_measurement_theta_min 2.34
_cell_volume 8390(8)
_computing_cell_refinement 'Bruker SAINT'
_computing_data_collection 'Bruker APEX2'
_computing_data_reduction 'Bruker SAINT'
_computing_molecular_graphics 'Bruker SHELXTL'
_computing_publication_material 'Bruker SHELXTL'
_computing_structure_refinement 'SHELXL-97 (Sheldrick, 2008)'
_computing_structure_solution 'SHELXS-97 (Sheldrick, 2008)'
_diffrn_ambient_temperature 100(2)
_diffrn_measured_fraction_theta_full 1.000
_diffrn_measured_fraction_theta_max 0.982
_diffrn_measurement_device_type 'Bruker APEX CCD'
_diffrn_measurement_method '\f and \w scans'
_diffrn_radiation_monochromator graphite
_diffrn_radiation_source 'fine-focus sealed tube'
_diffrn_radiation_type MoK\a
_diffrn_radiation_wavelength 0.71073
_diffrn_reflns_av_R_equivalents 0.0881
_diffrn_reflns_av_sigmaI/netI 0.0938
_diffrn_reflns_limit_h_max 50
_diffrn_reflns_limit_h_min -50
_diffrn_reflns_limit_k_max 15
_diffrn_reflns_limit_k_min -15
_diffrn_reflns_limit_l_max 23
_diffrn_reflns_limit_l_min -23
_diffrn_reflns_number 52028
_diffrn_reflns_theta_full 25.00
_diffrn_reflns_theta_max 27.65
_diffrn_reflns_theta_min 1.04
_exptl_absorpt_coefficient_mu 0.627
_exptl_absorpt_correction_T_max 0.9516
_exptl_absorpt_correction_T_min 0.9118
_exptl_absorpt_correction_type multi-scan
_exptl_absorpt_process_details SADABS
_exptl_crystal_colour Colorless
_exptl_crystal_density_diffrn 1.336
_exptl_crystal_description Block
_exptl_crystal_F_000 3536
_exptl_crystal_size_max 0.15
_exptl_crystal_size_mid 0.11
_exptl_crystal_size_min 0.08
_refine_diff_density_max 0.578
_refine_diff_density_min -0.573
_refine_diff_density_rms 0.078
_refine_ls_extinction_method none
_refine_ls_goodness_of_fit_ref 1.023
_refine_ls_hydrogen_treatment constr
_refine_ls_matrix_type full
_refine_ls_number_parameters 526
_refine_ls_number_reflns 9605
_refine_ls_number_restraints 0
_refine_ls_restrained_S_all 1.023
_refine_ls_R_factor_all 0.1236
_refine_ls_R_factor_gt 0.0603
_refine_ls_shift/su_max 0.001
_refine_ls_shift/su_mean 0.000
_refine_ls_structure_factor_coef Fsqd
_refine_ls_weighting_details 'calc w=1/[\s^2^(Fo^2^)+(0.0680P)^2^+6.3678P] where P=(Fo^2^+2Fc^2^)/3'
_refine_ls_weighting_scheme calc
_refine_ls_wR_factor_gt 0.1285
_refine_ls_wR_factor_ref 0.1525
_reflns_number_gt 5713
_reflns_number_total 9605
_reflns_threshold_expression >2sigma(I)
_cod_data_source_file ic201205p_si_002_3.cif
_cod_data_source_block JFig367
_cod_database_code 4325835

loop_
_symmetry_equiv_pos_as_xyz
'x, y, z'
'-x, y, -z+1/2'
'x+1/2, y+1/2, z'
'-x+1/2, y+1/2, -z+1/2'
'-x, -y, -z'
'x, -y, z-1/2'
'-x+1/2, -y+1/2, -z'
'x+1/2, -y+1/2, z-1/2'

loop_
_atom_site_label
_atom_site_type_symbol
_atom_site_fract_x
_atom_site_fract_y
_atom_site_fract_z
_atom_site_U_iso_or_equiv
_atom_site_adp_type
_atom_site_occupancy
_atom_site_symmetry_multiplicity
_atom_site_calc_flag
_atom_site_refinement_flags
Cu1 Cu 0.386802(10) 0.34497(3) 0.42608(2) 0.02781(13) Uani 1 1 d .
S1 S 0.37654(2) 0.21341(8) 0.58953(5) 0.0332(2) Uani 1 1 d .
F1 F 0.33199(6) 0.0475(2) 0.56635(16) 0.0668(8) Uani 1 1 d .
F2 F 0.31918(7) 0.1658(3) 0.64935(14) 0.0725(8) Uani 1 1 d .
F3 F 0.31194(5) 0.21214(18) 0.53623(12) 0.0443(6) Uani 1 1 d .
O1 O 0.37188(7) 0.3319(2) 0.60682(14) 0.0473(7) Uani 1 1 d .
O2 O 0.38691(6) 0.1942(2) 0.51658(12) 0.0377(6) Uani 1 1 d .
O3 O 0.39388(7) 0.1461(2) 0.64583(13) 0.0415(7) Uani 1 1 d .
N1 N 0.34087(7) 0.3972(2) 0.42662(14) 0.0260(6) Uani 1 1 d .
N2 N 0.43278(7) 0.3194(2) 0.40234(14) 0.0263(6) Uani 1 1 d .
C1 C 0.32907(9) 0.4614(3) 0.48077(18) 0.0264(8) Uani 1 1 d .
H1 H 0.3449 0.4839 0.5199 0.032 Uiso 1 1 calc R
C1A C 0.33300(10) 0.1587(4) 0.5854(2) 0.0431(10) Uani 1 1 d .
C2 C 0.29554(8) 0.4961(3) 0.48265(18) 0.0277(8) Uani 1 1 d .
C3 C 0.27248(9) 0.4559(3) 0.42767(19) 0.0324(8) Uani 1 1 d .
H3 H 0.2488 0.4734 0.4284 0.039 Uiso 1 1 calc R
C4 C 0.28401(9) 0.3904(3) 0.37183(19) 0.0325(8) Uani 1 1 d .
H4 H 0.2683 0.3626 0.3341 0.039 Uiso 1 1 calc R
C5 C 0.31851(8) 0.3654(3) 0.37092(18) 0.0271(8) Uani 1 1 d .
C6 C 0.28481(9) 0.5752(3) 0.54036(18) 0.0303(8) Uani 1 1 d .
C7 C 0.29267(9) 0.6912(3) 0.53631(19) 0.0332(8) Uani 1 1 d .
C8 C 0.28211(9) 0.7637(3) 0.5905(2) 0.0392(9) Uani 1 1 d .
H8 H 0.2878 0.8425 0.5887 0.047 Uiso 1 1 calc R
C9 C 0.26358(10) 0.7248(4) 0.6470(2) 0.0416(10) Uani 1 1 d .
C10 C 0.25602(10) 0.6099(4) 0.6498(2) 0.0416(10) Uani 1 1 d .
H10 H 0.2434 0.5822 0.6884 0.050 Uiso 1 1 calc R
C11 C 0.26639(9) 0.5336(3) 0.59766(19) 0.0355(9) Uani 1 1 d .
C12 C 0.31218(10) 0.7389(3) 0.4756(2) 0.0399(9) Uani 1 1 d .
H12A H 0.3116 0.8225 0.4774 0.060 Uiso 1 1 calc R
H12B H 0.3017 0.7126 0.4285 0.060 Uiso 1 1 calc R
H12C H 0.3360 0.7127 0.4815 0.060 Uiso 1 1 calc R
C13 C 0.25255(12) 0.8061(4) 0.7046(2) 0.0540(12) Uani 1 1 d .
H13A H 0.2721 0.8229 0.7394 0.081 Uiso 1 1 calc R
H13B H 0.2342 0.7712 0.7305 0.081 Uiso 1 1 calc R
H13C H 0.2442 0.8771 0.6813 0.081 Uiso 1 1 calc R
C14 C 0.25924(11) 0.4078(4) 0.6042(2) 0.0457(10) Uani 1 1 d .
H14A H 0.2466 0.3809 0.5595 0.069 Uiso 1 1 calc R
H14B H 0.2456 0.3946 0.6461 0.069 Uiso 1 1 calc R
H14C H 0.2809 0.3662 0.6114 0.069 Uiso 1 1 calc R
C15 C 0.33328(9) 0.3094(3) 0.30731(18) 0.0274(8) Uani 1 1 d .
C16 C 0.34083(9) 0.1924(3) 0.30632(18) 0.0296(8) Uani 1 1 d .
C17 C 0.35610(9) 0.1486(3) 0.24674(18) 0.0309(8) Uani 1 1 d .
H17 H 0.3610 0.0692 0.2456 0.037 Uiso 1 1 calc R
C18 C 0.36453(9) 0.2152(3) 0.18897(19) 0.0344(9) Uani 1 1 d .
C19 C 0.35655(9) 0.3312(3) 0.19084(19) 0.0330(8) Uani 1 1 d .
H19 H 0.3620 0.3784 0.1512 0.040 Uiso 1 1 calc R
C20 C 0.34099(9) 0.3795(3) 0.24835(19) 0.0306(8) Uani 1 1 d .
C21 C 0.33326(10) 0.1153(3) 0.3693(2) 0.0363(9) Uani 1 1 d .
H21A H 0.3541 0.1045 0.4013 0.054 Uiso 1 1 calc R
H21B H 0.3252 0.0411 0.3503 0.054 Uiso 1 1 calc R
H21C H 0.3155 0.1502 0.3971 0.054 Uiso 1 1 calc R
C22 C 0.38226(11) 0.1667(3) 0.1254(2) 0.0443(10) Uani 1 1 d .
H22A H 0.3902 0.0890 0.1373 0.066 Uiso 1 1 calc R
H22B H 0.4019 0.2147 0.1158 0.066 Uiso 1 1 calc R
H22C H 0.3662 0.1648 0.0819 0.066 Uiso 1 1 calc R
C23 C 0.33273(10) 0.5053(3) 0.2486(2) 0.0366(9) Uani 1 1 d .
H23A H 0.3079 0.5156 0.2476 0.055 Uiso 1 1 calc R
H23B H 0.3414 0.5415 0.2054 0.055 Uiso 1 1 calc R
H23C H 0.3436 0.5405 0.2929 0.055 Uiso 1 1 calc R
C24 C 0.44673(8) 0.2139(3) 0.40236(17) 0.0253(7) Uani 1 1 d .
H24 H 0.4339 0.1525 0.4203 0.030 Uiso 1 1 calc R
C25 C 0.47860(9) 0.1893(3) 0.37784(17) 0.0260(8) Uani 1 1 d .
C26 C 0.49739(9) 0.2812(3) 0.35419(18) 0.0310(8) Uani 1 1 d .
H26 H 0.5196 0.2692 0.3377 0.037 Uiso 1 1 calc R
C27 C 0.48380(9) 0.3894(3) 0.3548(2) 0.0342(9) Uani 1 1 d .
H27 H 0.4968 0.4522 0.3393 0.041 Uiso 1 1 calc R
C28 C 0.45145(9) 0.4078(3) 0.37768(18) 0.0271(8) Uani 1 1 d .
C29 C 0.49059(9) 0.0689(3) 0.37495(17) 0.0267(8) Uani 1 1 d .
C30 C 0.47211(9) -0.0075(3) 0.32729(18) 0.0278(8) Uani 1 1 d .
C31 C 0.48215(9) -0.1215(3) 0.32791(19) 0.0321(8) Uani 1 1 d .
H31 H 0.4694 -0.1743 0.2974 0.038 Uiso 1 1 calc R
C32 C 0.50997(9) -0.1604(3) 0.37134(19) 0.0330(8) Uani 1 1 d .
C33 C 0.52864(9) -0.0830(3) 0.41522(18) 0.0304(8) Uani 1 1 d .
H33 H 0.5484 -0.1085 0.4438 0.036 Uiso 1 1 calc R
C34 C 0.51909(9) 0.0317(3) 0.41840(18) 0.0269(8) Uani 1 1 d .
C35 C 0.44386(9) 0.0325(3) 0.27313(19) 0.0359(9) Uani 1 1 d .
H35A H 0.4361 -0.0313 0.2416 0.054 Uiso 1 1 calc R
H35B H 0.4525 0.0939 0.2431 0.054 Uiso 1 1 calc R
H35C H 0.4247 0.0610 0.2994 0.054 Uiso 1 1 calc R
C36 C 0.52021(11) -0.2841(3) 0.3703(2) 0.0508(11) Uani 1 1 d .
H36A H 0.5065 -0.3275 0.4032 0.076 Uiso 1 1 calc R
H36B H 0.5445 -0.2913 0.3865 0.076 Uiso 1 1 calc R
H36C H 0.5163 -0.3140 0.3205 0.076 Uiso 1 1 calc R
C37 C 0.53962(9) 0.1102(3) 0.47007(19) 0.0330(8) Uani 1 1 d .
H37A H 0.5246 0.1433 0.5050 0.049 Uiso 1 1 calc R
H37B H 0.5496 0.1715 0.4422 0.049 Uiso 1 1 calc R
H37C H 0.5579 0.0668 0.4966 0.049 Uiso 1 1 calc R
C38 C 0.43415(8) 0.5213(3) 0.37355(19) 0.0285(8) Uani 1 1 d .
C39 C 0.42762(9) 0.5797(3) 0.43787(19) 0.0302(8) Uani 1 1 d .
C40 C 0.41044(9) 0.6838(3) 0.4309(2) 0.0340(9) Uani 1 1 d .
H40 H 0.4055 0.7242 0.4738 0.041 Uiso 1 1 calc R
C41 C 0.40031(9) 0.7302(3) 0.3630(2) 0.0333(8) Uani 1 1 d .
C42 C 0.40721(9) 0.6709(3) 0.3007(2) 0.0339(9) Uani 1 1 d .
H42 H 0.4002 0.7022 0.2542 0.041 Uiso 1 1 calc R
C43 C 0.42425(9) 0.5663(3) 0.30418(19) 0.0298(8) Uani 1 1 d .
C44 C 0.43887(10) 0.5342(3) 0.51277(19) 0.0393(9) Uani 1 1 d .
H44A H 0.4230 0.4743 0.5262 0.059 Uiso 1 1 calc R
H44B H 0.4389 0.5963 0.5486 0.059 Uiso 1 1 calc R
H44C H 0.4620 0.5024 0.5122 0.059 Uiso 1 1 calc R
C45 C 0.38125(11) 0.8420(3) 0.3575(2) 0.0484(11) Uani 1 1 d .
H45A H 0.3582 0.8316 0.3740 0.073 Uiso 1 1 calc R
H45B H 0.3796 0.8681 0.3066 0.073 Uiso 1 1 calc R
H45C H 0.3936 0.8991 0.3883 0.073 Uiso 1 1 calc R
C46 C 0.43033(10) 0.5038(3) 0.23511(19) 0.0363(9) Uani 1 1 d .
H46A H 0.4548 0.5052 0.2272 0.054 Uiso 1 1 calc R
H46B H 0.4174 0.5407 0.1938 0.054 Uiso 1 1 calc R
H46C H 0.4227 0.4244 0.2391 0.054 Uiso 1 1 calc R

loop_
_atom_site_aniso_label
_atom_site_aniso_U_11
_atom_site_aniso_U_22
_atom_site_aniso_U_33
_atom_site_aniso_U_23
_atom_site_aniso_U_13
_atom_site_aniso_U_12
Cu1 0.0299(2) 0.0207(2) 0.0330(2) -0.00374(19) 0.00250(18) 0.00233(18)
S1 0.0401(5) 0.0275(5) 0.0319(5) 0.0020(4) 0.0011(4) 0.0036(4)
F1 0.0585(16) 0.0297(14) 0.111(2) 0.0114(14) -0.0032(15) -0.0067(12)
F2 0.0606(17) 0.106(2) 0.0539(16) 0.0272(15) 0.0222(13) 0.0128(16)
F3 0.0386(12) 0.0426(14) 0.0514(13) 0.0052(11) 0.0009(11) 0.0042(10)
O1 0.068(2) 0.0227(15) 0.0489(16) -0.0045(12) -0.0079(14) 0.0079(13)
O2 0.0409(15) 0.0391(16) 0.0332(14) 0.0029(12) 0.0039(12) 0.0037(12)
O3 0.0488(16) 0.0396(16) 0.0352(14) 0.0090(12) -0.0014(12) 0.0110(13)
N1 0.0302(16) 0.0187(15) 0.0289(15) 0.0023(12) 0.0017(13) 0.0013(12)
N2 0.0327(16) 0.0148(15) 0.0306(15) 0.0005(12) -0.0022(13) 0.0006(12)
C1 0.0321(19) 0.0200(18) 0.0268(18) -0.0021(14) 0.0006(15) 0.0004(15)
C1A 0.044(2) 0.044(3) 0.043(2) 0.007(2) 0.0084(19) 0.007(2)
C2 0.0305(19) 0.0245(19) 0.0285(18) 0.0028(15) 0.0041(15) 0.0046(15)
C3 0.030(2) 0.030(2) 0.037(2) 0.0003(17) 0.0010(16) 0.0051(16)
C4 0.032(2) 0.028(2) 0.036(2) -0.0046(16) -0.0033(16) 0.0012(16)
C5 0.0302(19) 0.0180(18) 0.0327(19) -0.0003(14) -0.0007(15) 0.0011(14)
C6 0.032(2) 0.027(2) 0.0313(19) -0.0048(16) -0.0008(16) 0.0098(16)
C7 0.035(2) 0.031(2) 0.0327(19) -0.0039(16) -0.0046(16) 0.0097(16)
C8 0.043(2) 0.030(2) 0.043(2) -0.0073(18) -0.0092(19) 0.0150(18)
C9 0.050(2) 0.043(3) 0.031(2) -0.0050(18) -0.0037(18) 0.020(2)
C10 0.043(2) 0.053(3) 0.029(2) -0.0022(19) 0.0030(17) 0.015(2)
C11 0.035(2) 0.036(2) 0.035(2) 0.0015(17) 0.0016(17) 0.0099(17)
C12 0.044(2) 0.025(2) 0.051(2) 0.0010(18) 0.0024(19) 0.0057(17)
C13 0.070(3) 0.054(3) 0.037(2) -0.009(2) 0.001(2) 0.031(2)
C14 0.052(3) 0.045(3) 0.041(2) 0.0034(19) 0.014(2) 0.002(2)
C15 0.0311(19) 0.0236(18) 0.0270(18) -0.0048(15) -0.0010(15) 0.0017(15)
C16 0.0289(19) 0.029(2) 0.0305(18) -0.0028(16) -0.0004(15) 0.0017(15)
C17 0.038(2) 0.0228(19) 0.0317(19) -0.0020(16) -0.0003(16) 0.0059(16)
C18 0.037(2) 0.034(2) 0.0316(19) -0.0067(17) -0.0026(16) 0.0015(17)
C19 0.037(2) 0.031(2) 0.0308(19) 0.0020(16) 0.0007(16) -0.0037(16)
C20 0.0301(19) 0.0249(19) 0.036(2) -0.0014(16) -0.0042(16) 0.0019(15)
C21 0.044(2) 0.025(2) 0.040(2) -0.0011(16) 0.0047(18) 0.0045(17)
C22 0.058(3) 0.044(3) 0.032(2) -0.0014(18) 0.0077(19) 0.002(2)
C23 0.045(2) 0.026(2) 0.039(2) 0.0042(16) 0.0040(18) 0.0012(17)
C24 0.0317(19) 0.0168(18) 0.0274(17) 0.0014(14) 0.0012(15) -0.0004(15)
C25 0.0334(19) 0.0196(18) 0.0249(17) -0.0002(14) 0.0017(15) 0.0016(14)
C26 0.033(2) 0.0227(19) 0.038(2) 0.0010(16) 0.0091(16) 0.0027(15)
C27 0.038(2) 0.0202(19) 0.044(2) 0.0066(16) 0.0056(18) -0.0027(16)
C28 0.0331(19) 0.0193(18) 0.0287(18) -0.0002(14) 0.0002(15) -0.0012(15)
C29 0.0321(19) 0.0199(18) 0.0288(18) 0.0005(14) 0.0073(15) 0.0023(15)
C30 0.0316(19) 0.0219(19) 0.0303(18) -0.0003(15) 0.0046(15) 0.0004(15)
C31 0.037(2) 0.0240(19) 0.035(2) -0.0062(16) 0.0057(17) -0.0039(16)
C32 0.041(2) 0.0195(19) 0.040(2) 0.0001(16) 0.0099(17) 0.0022(16)
C33 0.034(2) 0.026(2) 0.0313(19) 0.0046(16) 0.0053(16) 0.0065(16)
C34 0.0315(19) 0.0221(18) 0.0279(18) -0.0009(15) 0.0065(15) 0.0008(15)
C35 0.040(2) 0.032(2) 0.036(2) -0.0032(17) -0.0006(17) -0.0022(17)
C36 0.066(3) 0.024(2) 0.062(3) -0.001(2) 0.007(2) 0.011(2)
C37 0.033(2) 0.028(2) 0.037(2) -0.0013(16) 0.0021(16) -0.0031(16)
C38 0.0290(19) 0.0168(18) 0.040(2) -0.0004(15) 0.0034(16) -0.0020(14)
C39 0.0325(19) 0.0208(19) 0.037(2) -0.0024(16) 0.0009(16) -0.0018(15)
C40 0.033(2) 0.0196(19) 0.049(2) -0.0062(17) 0.0022(18) -0.0010(15)
C41 0.037(2) 0.0165(18) 0.047(2) 0.0062(16) 0.0054(18) 0.0004(15)
C42 0.034(2) 0.025(2) 0.043(2) 0.0076(17) 0.0025(17) 0.0016(16)
C43 0.032(2) 0.0187(18) 0.038(2) 0.0031(15) 0.0032(16) -0.0028(15)
C44 0.051(2) 0.030(2) 0.037(2) -0.0044(17) -0.0020(18) 0.0055(18)
C45 0.060(3) 0.025(2) 0.062(3) 0.0104(19) 0.014(2) 0.0123(19)
C46 0.043(2) 0.028(2) 0.038(2) 0.0049(17) 0.0067(18) 0.0020(17)

loop_
_atom_type_symbol
_atom_type_description
_atom_type_scat_dispersion_real
_atom_type_scat_dispersion_imag
_atom_type_scat_source
C C 0.0033 0.0016 'International Tables Vol C Tables 4.2.6.8 and 6.1.1.4'
H H 0.0000 0.0000 'International Tables Vol C Tables 4.2.6.8 and 6.1.1.4'
Cu Cu 0.3201 1.2651 'International Tables Vol C Tables 4.2.6.8 and 6.1.1.4'
F F 0.0171 0.0103 'International Tables Vol C Tables 4.2.6.8 and 6.1.1.4'
N N 0.0061 0.0033 'International Tables Vol C Tables 4.2.6.8 and 6.1.1.4'
O O 0.0106 0.0060 'International Tables Vol C Tables 4.2.6.8 and 6.1.1.4'
S S 0.1246 0.1234 'International Tables Vol C Tables 4.2.6.8 and 6.1.1.4'

loop_
_geom_angle_atom_site_label_1
_geom_angle_atom_site_label_2
_geom_angle_atom_site_label_3
_geom_angle
N1 Cu1 N2 164.05(11)
N1 Cu1 O2 100.71(10)
N2 Cu1 O2 94.99(10)
O3 S1 O1 115.68(16)
O3 S1 O2 115.65(16)
O1 S1 O2 113.78(16)
O3 S1 C1A 103.33(18)
O1 S1 C1A 102.47(18)
O2 S1 C1A 103.42(17)
S1 O2 Cu1 122.34(15)
C5 N1 C1 118.2(3)
C5 N1 Cu1 118.0(2)
C1 N1 Cu1 123.8(2)
C24 N2 C28 117.9(3)
C24 N2 Cu1 122.2(2)
C28 N2 Cu1 119.6(2)
N1 C1 C2 124.0(3)
N1 C1 H1 118.0
C2 C1 H1 118.0
F2 C1A F3 107.2(3)
F2 C1A F1 106.4(3)
F3 C1A F1 105.9(3)
F2 C1A S1 112.4(3)
F3 C1A S1 113.3(3)
F1 C1A S1 111.2(3)
C1 C2 C3 117.0(3)
C1 C2 C6 121.3(3)
C3 C2 C6 121.7(3)
C4 C3 C2 119.8(3)
C4 C3 H3 120.1
C2 C3 H3 120.1
C3 C4 C5 119.9(3)
C3 C4 H4 120.1
C5 C4 H4 120.1
N1 C5 C4 120.9(3)
N1 C5 C15 116.5(3)
C4 C5 C15 122.5(3)
C7 C6 C11 120.3(3)
C7 C6 C2 119.5(3)
C11 C6 C2 120.2(3)
C8 C7 C6 118.5(4)
C8 C7 C12 119.7(4)
C6 C7 C12 121.8(3)
C9 C8 C7 122.1(4)
C9 C8 H8 118.9
C7 C8 H8 118.9
C10 C9 C8 118.3(4)
C10 C9 C13 121.1(4)
C8 C9 C13 120.5(4)
C9 C10 C11 121.8(4)
C9 C10 H10 119.1
C11 C10 H10 119.1
C10 C11 C6 118.9(4)
C10 C11 C14 120.6(4)
C6 C11 C14 120.5(3)
C7 C12 H12A 109.5
C7 C12 H12B 109.5
H12A C12 H12B 109.5
C7 C12 H12C 109.5
H12A C12 H12C 109.5
H12B C12 H12C 109.5
C9 C13 H13A 109.5
C9 C13 H13B 109.5
H13A C13 H13B 109.5
C9 C13 H13C 109.5
H13A C13 H13C 109.5
H13B C13 H13C 109.5
C11 C14 H14A 109.5
C11 C14 H14B 109.5
H14A C14 H14B 109.5
C11 C14 H14C 109.5
H14A C14 H14C 109.5
H14B C14 H14C 109.5
C16 C15 C20 120.2(3)
C16 C15 C5 122.3(3)
C20 C15 C5 117.4(3)
C17 C16 C15 118.5(3)
C17 C16 C21 120.1(3)
C15 C16 C21 121.4(3)
C18 C17 C16 122.7(3)
C18 C17 H17 118.7
C16 C17 H17 118.7
C17 C18 C19 117.9(3)
C17 C18 C22 122.0(3)
C19 C18 C22 120.1(3)
C20 C19 C18 122.1(3)
C20 C19 H19 119.0
C18 C19 H19 119.0
C19 C20 C15 118.7(3)
C19 C20 C23 120.7(3)
C15 C20 C23 120.7(3)
C16 C21 H21A 109.5
C16 C21 H21B 109.5
H21A C21 H21B 109.5
C16 C21 H21C 109.5
H21A C21 H21C 109.5
H21B C21 H21C 109.5
C18 C22 H22A 109.5
C18 C22 H22B 109.5
H22A C22 H22B 109.5
C18 C22 H22C 109.5
H22A C22 H22C 109.5
H22B C22 H22C 109.5
C20 C23 H23A 109.5
C20 C23 H23B 109.5
H23A C23 H23B 109.5
C20 C23 H23C 109.5
H23A C23 H23C 109.5
H23B C23 H23C 109.5
N2 C24 C25 124.3(3)
N2 C24 H24 117.9
C25 C24 H24 117.9
C24 C25 C26 116.7(3)
C24 C25 C29 120.1(3)
C26 C25 C29 123.1(3)
C27 C26 C25 119.8(3)
C27 C26 H26 120.1
C25 C26 H26 120.1
C26 C27 C28 120.7(3)
C26 C27 H27 119.7
C28 C27 H27 119.7
N2 C28 C27 120.6(3)
N2 C28 C38 116.2(3)
C27 C28 C38 123.2(3)
C34 C29 C30 120.5(3)
C34 C29 C25 121.2(3)
C30 C29 C25 118.3(3)
C31 C30 C29 118.1(3)
C31 C30 C35 119.8(3)
C29 C30 C35 122.0(3)
C32 C31 C30 122.2(3)
C32 C31 H31 118.9
C30 C31 H31 118.9
C31 C32 C33 118.7(3)
C31 C32 C36 120.7(3)
C33 C32 C36 120.5(3)
C32 C33 C34 121.5(3)
C32 C33 H33 119.3
C34 C33 H33 119.3
C29 C34 C33 118.9(3)
C29 C34 C37 122.4(3)
C33 C34 C37 118.7(3)
C30 C35 H35A 109.5
C30 C35 H35B 109.5
H35A C35 H35B 109.5
C30 C35 H35C 109.5
H35A C35 H35C 109.5
H35B C35 H35C 109.5
C32 C36 H36A 109.5
C32 C36 H36B 109.5
H36A C36 H36B 109.5
C32 C36 H36C 109.5
H36A C36 H36C 109.5
H36B C36 H36C 109.5
C34 C37 H37A 109.5
C34 C37 H37B 109.5
H37A C37 H37B 109.5
C34 C37 H37C 109.5
H37A C37 H37C 109.5
H37B C37 H37C 109.5
C39 C38 C43 121.5(3)
C39 C38 C28 120.1(3)
C43 C38 C28 118.3(3)
C40 C39 C38 117.8(3)
C40 C39 C44 120.0(3)
C38 C39 C44 122.3(3)
C41 C40 C39 121.9(3)
C41 C40 H40 119.0
C39 C40 H40 119.0
C42 C41 C40 119.0(3)
C42 C41 C45 120.4(3)
C40 C41 C45 120.6(3)
C41 C42 C43 121.7(3)
C41 C42 H42 119.1
C43 C42 H42 119.1
C42 C43 C38 118.1(3)
C42 C43 C46 119.7(3)
C38 C43 C46 122.2(3)
C39 C44 H44A 109.5
C39 C44 H44B 109.5
H44A C44 H44B 109.5
C39 C44 H44C 109.5
H44A C44 H44C 109.5
H44B C44 H44C 109.5
C41 C45 H45A 109.5
C41 C45 H45B 109.5
H45A C45 H45B 109.5
C41 C45 H45C 109.5
H45A C45 H45C 109.5
H45B C45 H45C 109.5
C43 C46 H46A 109.5
C43 C46 H46B 109.5
H46A C46 H46B 109.5
C43 C46 H46C 109.5
H46A C46 H46C 109.5
H46B C46 H46C 109.5

loop_
_geom_bond_atom_site_label_1
_geom_bond_atom_site_label_2
_geom_bond_distance
Cu1 N1 1.900(3)
Cu1 N2 1.906(3)
Cu1 O2 2.423(3)
S1 O3 1.431(3)
S1 O1 1.438(3)
S1 O2 1.444(3)
S1 C1A 1.817(4)
F1 C1A 1.348(5)
F2 C1A 1.330(4)
F3 C1A 1.333(4)
N1 C5 1.349(4)
N1 C1 1.353(4)
N2 C24 1.351(4)
N2 C28 1.363(4)
C1 C2 1.377(4)
C1 H1 0.9500
C2 C3 1.386(5)
C2 C6 1.489(5)
C3 C4 1.381(5)
C3 H3 0.9500
C4 C5 1.383(5)
C4 H4 0.9500
C5 C15 1.491(5)
C6 C7 1.397(5)
C6 C11 1.404(5)
C7 C8 1.393(5)
C7 C12 1.502(5)
C8 C9 1.385(5)
C8 H8 0.9500
C9 C10 1.380(6)
C9 C13 1.509(5)
C10 C11 1.391(5)
C10 H10 0.9500
C11 C14 1.506(5)
C12 H12A 0.9800
C12 H12B 0.9800
C12 H12C 0.9800
C13 H13A 0.9800
C13 H13B 0.9800
C13 H13C 0.9800
C14 H14A 0.9800
C14 H14B 0.9800
C14 H14C 0.9800
C15 C16 1.402(5)
C15 C20 1.408(5)
C16 C17 1.382(5)
C16 C21 1.513(5)
C17 C18 1.375(5)
C17 H17 0.9500
C18 C19 1.395(5)
C18 C22 1.511(5)
C19 C20 1.377(5)
C19 H19 0.9500
C20 C23 1.508(5)
C21 H21A 0.9800
C21 H21B 0.9800
C21 H21C 0.9800
C22 H22A 0.9800
C22 H22B 0.9800
C22 H22C 0.9800
C23 H23A 0.9800
C23 H23B 0.9800
C23 H23C 0.9800
C24 C25 1.387(5)
C24 H24 0.9500
C25 C26 1.390(5)
C25 C29 1.488(5)
C26 C27 1.376(5)
C26 H26 0.9500
C27 C28 1.380(5)
C27 H27 0.9500
C28 C38 1.492(5)
C29 C34 1.393(5)
C29 C30 1.413(5)
C30 C31 1.392(5)
C30 C35 1.507(5)
C31 C32 1.380(5)
C31 H31 0.9500
C32 C33 1.386(5)
C32 C36 1.504(5)
C33 C34 1.397(5)
C33 H33 0.9500
C34 C37 1.510(5)
C35 H35A 0.9800
C35 H35B 0.9800
C35 H35C 0.9800
C36 H36A 0.9800
C36 H36B 0.9800
C36 H36C 0.9800
C37 H37A 0.9800
C37 H37B 0.9800
C37 H37C 0.9800
C38 C39 1.403(5)
C38 C43 1.405(5)
C39 C40 1.394(5)
C39 C44 1.509(5)
C40 C41 1.390(5)
C40 H40 0.9500
C41 C42 1.381(5)
C41 C45 1.507(5)
C42 C43 1.395(5)
C42 H42 0.9500
C43 C46 1.497(5)
C44 H44A 0.9800
C44 H44B 0.9800
C44 H44C 0.9800
C45 H45A 0.9800
C45 H45B 0.9800
C45 H45C 0.9800
C46 H46A 0.9800
C46 H46B 0.9800
C46 H46C 0.9800
